data_1525130
loop_
_publ_author_name
'Raman, A.'

_publ_section_title
;
 Crystal structures of some Ln3 Rh, Ln7 Rh3 and Ln Rh3 phases
;
_journal_name_full 'Journal of the Less-Common Metals'
_journal_page_first 199
_journal_page_last 206
_journal_volume 26
_journal_year 1972
_chemical_formula_sum 'Er3 Rh'
_space_group_IT_number 62
_symmetry_space_group_name_Hall '-P 2ac 2n'
_symmetry_space_group_name_H-M 'P n m a'
_cell_angle_alpha 90
_cell_angle_beta 90
_cell_angle_gamma 90
_cell_formula_units_Z 4
_cell_length_a 7.075
_cell_length_b 9.235
_cell_length_c 6.218
_cell_volume 406.269
_citation_journal_id_ASTM JCOMAH
_cod_data_source_file Raman_JCOMAH_1972_1773.cif
_cod_data_source_block Er3Rh1
_cod_original_cell_volume 406.2693
_cod_original_formula_sum 'Er3 Rh1'
_cod_database_code 1525130

loop_
_symmetry_equiv_pos_as_xyz
x,y,z
-x+1/2,-y,z+1/2
x+1/2,-y+1/2,-z+1/2
-x,y+1/2,-z
-x,-y,-z
x-1/2,y,-z-1/2
-x-1/2,y-1/2,z-1/2
x,-y-1/2,z

loop_
_atom_site_label
_atom_site_type_symbol
_atom_site_fract_x
_atom_site_fract_y
_atom_site_fract_z
_atom_site_occupancy
_atom_site_U_iso_or_equiv
Er2 Er 0.18 0.061 0.667 1 0.0
Er1 Er 0.021 0.25 0.138 1 0.0
Rh1 Rh 0.389 0.25 0.937 1 0.0
